data_8101786
loop_
_publ_author_name
'R. D. Ernst'
'B. G. Harvey'
'O. J. Oteri'
'A. M. Arif'

_publ_section_title
;
Crystal structures of dichloromethane solvate and ethanol solvate 
of 1-chloromethyl-1,4,7-trimethyltriazonan-1-ium chloride, (C~10~H~23~N~3~Cl)
Cl &#x00B7; CH~2~Cl~2~, (C~10~H~23~N~3~Cl)Cl &#x00B7; C~2~H~5~OH
;
_journal_issue 3
_journal_name_full 'Zeitschrift f\"ur Kristallographie - New Crystal Structures'
_journal_page_first 373
_journal_page_last 375
_journal_volume 220
_journal_year 2005
_chemical_formula_moiety 'C10 H23 Cl N3, Cl, C H2 Cl2'
_chemical_formula_sum 'C11 H25 Cl4 N3'
_chemical_formula_weight 341.14
_chemical_name_systematic
; 
1-chloromethyl-1,4,7-trimethyl-triazonan-1-ium chloride 
dichloromethane solvate
;
_space_group_IT_number 41
_symmetry_cell_setting orthorhombic
_symmetry_space_group_name_Hall 'C -2ac 2'
_symmetry_space_group_name_H-M 'C 2 c b'
_atom_sites_solution_hydrogens geom
_atom_sites_solution_primary direct
_atom_sites_solution_secondary difmap
_audit_creation_method SHELXL-97
_cell_angle_alpha 90.00
_cell_angle_beta 90.00
_cell_angle_gamma 90.00
_cell_formula_units_Z 8
_cell_length_a 9.4241(3)
_cell_length_b 26.1147(16)
_cell_length_c 13.5769(9)
_cell_measurement_reflns_used 1969
_cell_measurement_temperature 150(1)
_cell_measurement_theta_max 27.485
_cell_measurement_theta_min 1.018
_cell_volume 3341.4(3)
_computing_cell_refinement DENZO-SMN
_computing_data_collection 'Nonius COLLECT'
_computing_data_reduction DENZO-SMN
_computing_molecular_graphics 'WinGX, Ortep3'
_computing_structure_refinement 'SHELXL-97 (Sheldrick, 1997)'
_computing_structure_solution SIR97
_diffrn_ambient_temperature 150(1)
_diffrn_measured_fraction_theta_full 0.989
_diffrn_measured_fraction_theta_max 0.989
_diffrn_measurement_device_type 'Nonius KappaCCD'
_diffrn_measurement_method phi/omega
_diffrn_radiation_monochromator graphite
_diffrn_radiation_source 'fine-focus sealed tube'
_diffrn_radiation_type MoK\a
_diffrn_radiation_wavelength 0.71073
_diffrn_reflns_av_R_equivalents 0.0000
_diffrn_reflns_av_sigmaI/netI 0.0535
_diffrn_reflns_limit_h_max 12
_diffrn_reflns_limit_h_min -12
_diffrn_reflns_limit_k_max 33
_diffrn_reflns_limit_k_min -33
_diffrn_reflns_limit_l_max 17
_diffrn_reflns_limit_l_min -17
_diffrn_reflns_number 3601
_diffrn_reflns_theta_full 27.46
_diffrn_reflns_theta_max 27.46
_diffrn_reflns_theta_min 3.52
_exptl_absorpt_coefficient_mu 0.697
_exptl_absorpt_correction_T_max 0.9660
_exptl_absorpt_correction_T_min 0.7924
_exptl_absorpt_correction_type multi-scan
_exptl_absorpt_process_details 'DENZO-SMN (Otwinowski & Minor, 1997)'
_exptl_crystal_colour colorless
_exptl_crystal_density_diffrn 1.356
_exptl_crystal_density_method 'not measured'
_exptl_crystal_description plate
_exptl_crystal_F_000 1440
_exptl_crystal_size_max 0.35
_exptl_crystal_size_mid 0.15
_exptl_crystal_size_min 0.05
_refine_diff_density_max 0.546
_refine_diff_density_min -0.779
_refine_diff_density_rms 0.096
_refine_ls_abs_structure_details 'Flack H D (1983), Acta Cryst. A39, 876-881'
_refine_ls_abs_structure_Flack 0.41(15)
_refine_ls_extinction_method none
_refine_ls_goodness_of_fit_ref 1.058
_refine_ls_hydrogen_treatment constr
_refine_ls_matrix_type full
_refine_ls_number_parameters 187
_refine_ls_number_reflns 3601
_refine_ls_number_restraints 11
_refine_ls_restrained_S_all 1.162
_refine_ls_R_factor_all 0.0906
_refine_ls_R_factor_gt 0.0661
_refine_ls_shift/su_max 0.001
_refine_ls_shift/su_mean 0.000
_refine_ls_structure_factor_coef Fsqd
_refine_ls_weighting_details 'calc w=1/[\s^2^(Fo^2^)+(0.0564P)^2^+17.2633P] where P=(Fo^2^+2Fc^2^)/3'
_refine_ls_weighting_scheme calc
_refine_ls_wR_factor_gt 0.1470
_refine_ls_wR_factor_ref 0.1686
_reflns_number_gt 2886
_reflns_number_total 3601
_reflns_threshold_expression >2sigma(I)
_cod_data_source_file 1267-1540.cff
_cod_data_source_block rde096
_cod_depositor_comments
;
The following automatic conversions were performed:
'_exptl_absorpt_correction_type' value 'Multi-scan' changed to
'multi-scan' according to
'/home/saulius/struct/CIF-dictionaries/cif_core.dic' dictionary named
'cif_core.dic' version 2.4.1 from 2010-06-29.

Automatic conversion script
Id: cif_fix_enum 1555 2011-01-17 13:19:09Z saulius 
;
_cod_original_sg_symbol_H-M C2cb
_cod_database_code 8101786

loop_
_symmetry_equiv_pos_as_xyz
'x, y, z'
'x, -y, -z'
'x, -y+1/2, z+1/2'
'x, y+1/2, -z+1/2'
'x+1/2, y+1/2, z'
'x+1/2, -y+1/2, -z'
'x+1/2, -y+1, z+1/2'
'x+1/2, y+1, -z+1/2'

loop_
_atom_site_label
_atom_site_type_symbol
_atom_site_fract_x
_atom_site_fract_y
_atom_site_fract_z
_atom_site_U_iso_or_equiv
_atom_site_adp_type
_atom_site_occupancy
_atom_site_symmetry_multiplicity
_atom_site_Wyckoff_symbol
_atom_site_calc_flag
_atom_site_refinement_flags
_atom_site_disorder_assembly
_atom_site_disorder_group
C1 C 0.4848(7) 0.87039(18) 0.3881(4) 0.0269(10) Uani 1 8 b d . . .
H1A H 0.4954 0.8772 0.3167 0.032 Uiso 1 8 b calc R . .
H1B H 0.5680 0.8855 0.4218 0.032 Uiso 1 8 b calc R . .
C2 C 0.3510(6) 0.8976(2) 0.4247(4) 0.0320(12) Uani 1 8 b d . . .
H2A H 0.3550 0.9338 0.4033 0.038 Uiso 1 8 b calc R . .
H2B H 0.2676 0.8817 0.3926 0.038 Uiso 1 8 b calc R . .
C3 C 0.4386(7) 0.9250(2) 0.5873(5) 0.0404(14) Uani 1 8 b d . . .
H3A H 0.3897 0.9473 0.6355 0.048 Uiso 1 8 b calc R . .
H3B H 0.4904 0.9476 0.5411 0.048 Uiso 1 8 b calc R . .
C4 C 0.5461(6) 0.8924(3) 0.6422(4) 0.0388(14) Uani 1 8 b d . . .
H4A H 0.5950 0.9143 0.6912 0.047 Uiso 1 8 b calc R . .
H4B H 0.4945 0.8655 0.6790 0.047 Uiso 1 8 b calc R . .
C5 C 0.6292(6) 0.8125(2) 0.5651(4) 0.0296(11) Uani 1 8 b d . . .
H5A H 0.6287 0.7958 0.6305 0.036 Uiso 1 8 b calc R . .
H5B H 0.7101 0.7981 0.5276 0.036 Uiso 1 8 b calc R . .
C6 C 0.4950(5) 0.79812(19) 0.5127(3) 0.0261(11) Uani 1 8 b d . . .
H6A H 0.4144 0.8144 0.5474 0.031 Uiso 1 8 b calc R . .
H6B H 0.4824 0.7606 0.5180 0.031 Uiso 1 8 b calc R . .
C7 C 0.3565(5) 0.7889(2) 0.3602(5) 0.0293(12) Uani 1 8 b d . . .
H7A H 0.3646 0.7515 0.3633 0.044 Uiso 1 8 b calc R . .
H7B H 0.3472 0.7996 0.2913 0.044 Uiso 1 8 b calc R . .
H7C H 0.2727 0.7999 0.3972 0.044 Uiso 1 8 b calc R . .
C8 C 0.6150(5) 0.7956(2) 0.3473(4) 0.0296(12) Uani 1 8 b d . . .
H8A H 0.6995 0.8145 0.3708 0.036 Uiso 1 8 b calc R . .
H8B H 0.6014 0.8038 0.2768 0.036 Uiso 1 8 b calc R . .
C9 C 0.1868(6) 0.9140(3) 0.5556(5) 0.0461(16) Uani 1 8 b d . . .
H9A H 0.1167 0.8919 0.5236 0.069 Uiso 1 8 b calc R . .
H9B H 0.1745 0.9493 0.5326 0.069 Uiso 1 8 b calc R . .
H9C H 0.1735 0.9127 0.6272 0.069 Uiso 1 8 b calc R . .
C10 C 0.7977(6) 0.8737(3) 0.6223(5) 0.0464(16) Uani 1 8 b d . . .
H10A H 0.8678 0.8570 0.5797 0.070 Uiso 1 8 b calc R . .
H10B H 0.8001 0.8580 0.6878 0.070 Uiso 1 8 b calc R . .
H10C H 0.8199 0.9103 0.6278 0.070 Uiso 1 8 b calc R . .
N1 N 0.4873(5) 0.81287(14) 0.4042(3) 0.0217(8) Uani 1 8 b d . . .
N2 N 0.3297(5) 0.89636(17) 0.5311(3) 0.0302(10) Uani 1 8 b d . . .
N3 N 0.6549(5) 0.86747(18) 0.5795(3) 0.0311(10) Uani 1 8 b d . . .
Cl1 Cl 0.64563(16) 0.72842(5) 0.36022(10) 0.0373(3) Uani 1 8 b d . . .
Cl2 Cl 0.47427(14) 0.82836(5) 0.11759(9) 0.0291(3) Uani 1 8 b d . . .
Cl3 Cl 0.7303(7) 0.9817(2) 0.4135(6) 0.118(2) Uani 0.50 8 b d PD . .
Cl4 Cl 0.5432(11) 0.9778(2) 0.2114(5) 0.132(4) Uani 0.50 8 b d PD . .
Cl5 Cl 0.2656(9) 0.9682(3) 0.1768(7) 0.065(2) Uani 0.25 8 b d PD . -3
Cl6 Cl 0.9823(10) 0.9809(4) 0.3214(7) 0.113(3) Uiso 0.50 8 b d PD . -1
Cl7 Cl 0.6855(13) 0.9710(4) 0.2918(8) 0.113(3) Uiso 0.25 8 b d P . -4
C11 C 0.831(3) 1.0017(17) 0.5183(18) 0.053(7) Uiso 0.25 8 b d PD . -2
H11A H 0.8866 0.9728 0.5452 0.063 Uiso 0.25 8 b calc PR . -2
H11B H 0.8963 1.0298 0.5005 0.063 Uiso 0.25 8 b calc PR . -2
C12 C 0.6855(13) 0.9710(4) 0.2918(8) 0.113(3) Uiso 0.25 8 b d PD . -4
H12A H 0.7096 0.9343 0.2837 0.135 Uiso 0.25 8 b calc PR . -4
H12B H 0.7617 0.9896 0.2566 0.135 Uiso 0.25 8 b calc PR . -4
C13 C 0.4195(17) 0.9579(9) 0.1130(13) 0.034(5) Uiso 0.25 8 b d PD . -3
H13A H 0.4269 0.9798 0.0538 0.041 Uiso 0.25 8 b calc PR . -3
H13B H 0.4318 0.9215 0.0945 0.041 Uiso 0.25 8 b calc PR . -3
C14 C 0.8391(19) 0.9449(7) 0.3510(15) 0.028(4) Uiso 0.25 8 b d PD . -1
H14A H 0.7922 0.9321 0.2906 0.033 Uiso 0.25 8 b calc PR . -1
H14B H 0.8682 0.9151 0.3914 0.033 Uiso 0.25 8 b calc PR . -1

loop_
_atom_site_aniso_label
_atom_site_aniso_U_11
_atom_site_aniso_U_22
_atom_site_aniso_U_33
_atom_site_aniso_U_23
_atom_site_aniso_U_13
_atom_site_aniso_U_12
C1 0.031(3) 0.028(2) 0.022(2) 0.0043(19) 0.000(2) -0.003(3)
C2 0.033(3) 0.032(3) 0.031(3) 0.001(2) -0.004(2) 0.009(2)
C3 0.043(4) 0.039(3) 0.039(3) -0.013(3) -0.004(3) 0.004(3)
C4 0.031(3) 0.053(4) 0.033(3) -0.012(3) -0.002(2) 0.003(3)
C5 0.031(3) 0.035(3) 0.024(2) 0.004(2) -0.002(2) 0.007(2)
C6 0.026(3) 0.028(2) 0.024(2) 0.0046(19) 0.008(2) -0.002(2)
C7 0.019(2) 0.031(3) 0.038(3) -0.002(2) 0.002(2) -0.002(2)
C8 0.021(3) 0.042(3) 0.026(3) 0.000(2) 0.003(2) 0.001(2)
C9 0.032(3) 0.057(4) 0.050(4) -0.006(3) 0.004(3) 0.008(3)
C10 0.027(3) 0.062(4) 0.050(4) -0.011(3) -0.009(3) -0.002(3)
N1 0.0167(19) 0.0244(19) 0.0242(19) 0.0013(14) -0.0012(18) -0.0028(18)
N2 0.026(2) 0.036(2) 0.028(2) -0.003(2) -0.0018(18) 0.006(2)
N3 0.024(2) 0.039(2) 0.030(2) -0.0021(19) -0.0047(19) 0.001(2)
Cl1 0.0353(7) 0.0375(7) 0.0390(7) -0.0062(6) 0.0005(6) 0.0088(6)
Cl2 0.0245(5) 0.0352(6) 0.0275(5) -0.0021(5) -0.0003(6) -0.0006(6)
Cl3 0.096(4) 0.080(4) 0.179(8) 0.010(4) 0.004(4) -0.003(3)
Cl4 0.260(12) 0.059(3) 0.077(4) 0.002(3) 0.032(6) -0.032(5)
Cl5 0.066(5) 0.063(5) 0.064(5) 0.006(4) 0.024(4) -0.003(4)

loop_
_atom_type_symbol
_atom_type_description
_atom_type_scat_dispersion_real
_atom_type_scat_dispersion_imag
_atom_type_scat_source
C C 0.0033 0.0016 'International Tables Vol C Tables 4.2.6.8 and 6.1.1.4'
H H 0.0000 0.0000 'International Tables Vol C Tables 4.2.6.8 and 6.1.1.4'
N N 0.0061 0.0033 'International Tables Vol C Tables 4.2.6.8 and 6.1.1.4'
Cl Cl 0.1484 0.1585 'International Tables Vol C Tables 4.2.6.8 and 6.1.1.4'

loop_
_geom_angle_atom_site_label_1
_geom_angle_atom_site_label_2
_geom_angle_atom_site_label_3
_geom_angle
_geom_angle_site_symmetry_1
_geom_angle_site_symmetry_3
_geom_angle_publ_flag
N1 C1 C2 115.2(4) . . ?
N2 C2 C1 115.1(4) . . ?
N2 C3 C4 115.6(5) . . ?
N3 C4 C3 115.2(5) . . ?
N3 C5 C6 116.5(4) . . ?
C5 C6 N1 115.8(4) . . ?
N1 C8 Cl1 112.0(4) . . ?
C8 N1 C7 109.1(4) . . ?
C8 N1 C1 103.7(4) . . ?
C7 N1 C1 110.0(4) . . ?
C8 N1 C6 112.5(4) . . ?
C7 N1 C6 108.5(4) . . ?
C1 N1 C6 112.9(3) . . ?
C2 N2 C9 110.2(5) . . ?
C2 N2 C3 113.8(5) . . ?
C9 N2 C3 111.2(5) . . ?
C5 N3 C10 108.1(5) . . ?
C5 N3 C4 113.1(5) . . ?
C10 N3 C4 110.8(5) . . ?
Cl5 Cl3 C11 122.0(10) 8_545 2_576 ?
Cl5 Cl3 C14 37.4(9) 8_545 . ?
C11 Cl3 C14 95.8(13) 2_576 . ?
Cl5 Cl3 Cl7 29.5(5) 8_545 . ?
C11 Cl3 Cl7 148.4(13) 2_576 . ?
C14 Cl3 Cl7 64.1(10) . . ?
Cl5 Cl3 C11 133.2(11) 8_545 . ?
C11 Cl3 C11 11.5(14) 2_576 . ?
C14 Cl3 C11 104.5(13) . . ?
Cl7 Cl3 C11 159.7(12) . . ?
Cl5 Cl3 C13 60.3(7) 8_545 8_545 ?
C11 Cl3 C13 66.2(11) 2_576 8_545 ?
C14 Cl3 C13 30.0(9) . 8_545 ?
Cl7 Cl3 C13 89.7(8) . 8_545 ?
C11 Cl3 C13 75.7(11) . 8_545 ?
Cl6 Cl4 Cl7 178.6(16) 8_445 . ?
Cl6 Cl4 C13 25.3(12) 8_445 . ?
Cl7 Cl4 C13 155.8(9) . . ?
Cl3 Cl5 C13 77.6(8) 8_445 . ?
Cl4 Cl6 C14 135.0(14) 8_545 . ?
Cl3 C11 Cl3 105.1(15) 2_576 . ?
Cl3 Cl7 Cl4 140.6(8) . . ?
Cl5 C13 Cl4 97.2(10) . . ?
Cl3 C14 Cl6 107.2(10) . . ?

loop_
_geom_bond_atom_site_label_1
_geom_bond_atom_site_label_2
_geom_bond_distance
_geom_bond_site_symmetry_2
_geom_bond_publ_flag
C1 N1 1.518(6) . ?
C1 C2 1.530(8) . ?
C2 N2 1.459(7) . ?
C3 N2 1.481(7) . ?
C3 C4 1.519(9) . ?
C4 N3 1.484(7) . ?
C5 N3 1.469(7) . ?
C5 C6 1.499(7) . ?
C6 N1 1.524(6) . ?
C7 N1 1.506(7) . ?
C8 N1 1.500(6) . ?
C8 Cl1 1.785(6) . ?
C9 N2 1.462(7) . ?
C10 N3 1.474(7) . ?
Cl3 Cl5 1.319(12) 8_545 ?
Cl3 C11 1.39(3) 2_576 ?
Cl3 C14 1.642(16) . ?
Cl3 Cl7 1.728(12) . ?
Cl3 C11 1.786(18) . ?
Cl3 C13 1.923(19) 8_545 ?
Cl4 Cl6 0.731(12) 8_445 ?
Cl4 Cl7 1.738(12) . ?
Cl4 C13 1.848(17) . ?
Cl5 Cl3 1.319(12) 8_445 ?
Cl5 C13 1.710(16) . ?
Cl6 Cl4 0.731(12) 8_545 ?
Cl6 C14 1.694(16) . ?
C11 Cl3 1.39(3) 2_576 ?

loop_
_geom_torsion_atom_site_label_1
_geom_torsion_atom_site_label_2
_geom_torsion_atom_site_label_3
_geom_torsion_atom_site_label_4
_geom_torsion
_geom_torsion_site_symmetry_1
_geom_torsion_site_symmetry_2
_geom_torsion_site_symmetry_3
_geom_torsion_site_symmetry_4
_geom_torsion_publ_flag
N1 C1 C2 N2 65.3(6) . . . . ?
N2 C3 C4 N3 74.2(7) . . . . ?
N3 C5 C6 N1 67.8(6) . . . . ?
Cl1 C8 N1 C7 -65.7(4) . . . . ?
Cl1 C8 N1 C1 177.1(3) . . . . ?
Cl1 C8 N1 C6 54.7(5) . . . . ?
C2 C1 N1 C8 170.7(4) . . . . ?
C2 C1 N1 C7 54.2(5) . . . . ?
C2 C1 N1 C6 -67.2(5) . . . . ?
C5 C6 N1 C8 50.9(5) . . . . ?
C5 C6 N1 C7 171.7(4) . . . . ?
C5 C6 N1 C1 -66.1(6) . . . . ?
C1 C2 N2 C9 -168.6(5) . . . . ?
C1 C2 N2 C3 65.7(6) . . . . ?
C4 C3 N2 C2 -106.4(6) . . . . ?
C4 C3 N2 C9 128.5(6) . . . . ?
C6 C5 N3 C10 -174.1(5) . . . . ?
C6 C5 N3 C4 62.8(6) . . . . ?
C3 C4 N3 C5 -104.3(6) . . . . ?
C3 C4 N3 C10 134.1(6) . . . . ?
Cl5 Cl3 C11 Cl3 170.7(14) 8_545 . . 2_576 ?
C11 Cl3 C11 Cl3 157(18) 2_576 . . 2_576 ?
C14 Cl3 C11 Cl3 -161(2) . . . 2_576 ?
Cl7 Cl3 C11 Cl3 145(2) . . . 2_576 ?
C13 Cl3 C11 Cl3 -170(3) 8_545 . . 2_576 ?
Cl5 Cl3 Cl7 Cl4 -174(2) 8_545 . . . ?
C11 Cl3 Cl7 Cl4 -139(3) 2_576 . . . ?
C14 Cl3 Cl7 Cl4 165.8(14) . . . . ?
C11 Cl3 Cl7 Cl4 -135(4) . . . . ?
C13 Cl3 Cl7 Cl4 -177.9(13) 8_545 . . . ?
Cl6 Cl4 Cl7 Cl3 3(62) 8_445 . . . ?
C13 Cl4 Cl7 Cl3 -135.6(19) . . . . ?
Cl3 Cl5 C13 Cl4 143.9(11) 8_445 . . . ?
Cl6 Cl4 C13 Cl5 -52(3) 8_445 . . . ?
Cl7 Cl4 C13 Cl5 125.9(17) . . . . ?
Cl5 Cl3 C14 Cl6 86.2(15) 8_545 . . . ?
C11 Cl3 C14 Cl6 -52(2) 2_576 . . . ?
Cl7 Cl3 C14 Cl6 102.5(13) . . . . ?
C11 Cl3 C14 Cl6 -59.5(19) . . . . ?
C13 Cl3 C14 Cl6 -43.3(13) 8_545 . . . ?
Cl4 Cl6 C14 Cl3 -169(2) 8_545 . . . ?
